data_8105632
loop_
_publ_author_name
'Al-Sehemi, Abdullah G.'
'Pannipara, Mehboobali'
'Asiri, Abdullah M.'
'Arshad, Muhammad Nadeem'
'Kalam, Abul'

_publ_section_title
;
 The crystal structure of
 2-((3-methylthiophen-2-yl)methylene)malononitrile, C9H6N2S
;
_journal_issue 2
_journal_name_full 'Zeitschrift f\"ur Kristallographie - New Crystal Structures'
_journal_page_first 327
_journal_page_last 328
_journal_paper_doi 10.1515/ncrs-2018-0379
_journal_volume 234
_journal_year 2019
_chemical_absolute_configuration rm
_chemical_formula_moiety 'C9 H6 N2 S'
_chemical_formula_sum 'C9 H6 N2 S'
_chemical_formula_weight 174.22
_chemical_name_common
;
[(3-Methylthiophen-2-yl)methylidene]propanedinitrile
;
_chemical_name_systematic
;
[(3-Methylthiophen-2-yl)methylidene]propanedinitrile
;
_space_group_crystal_system triclinic
_space_group_IT_number 2
_space_group_name_Hall '-P 1'
_space_group_name_H-M_alt 'P -1'
_atom_sites_solution_hydrogens geom
_cell_angle_alpha 86.522(11)
_cell_angle_beta 87.209(10)
_cell_angle_gamma 80.673(10)
_cell_formula_units_Z 2
_cell_length_a 3.9497(4)
_cell_length_b 9.0268(13)
_cell_length_c 12.2935(16)
_cell_measurement_reflns_used 1122
_cell_measurement_temperature 296(2)
_cell_measurement_theta_max 29.0992
_cell_measurement_theta_min 2.8966
_cell_volume 431.37(10)
_computing_cell_refinement 'CrysAlis PRO (Agilent, 2012)'
_computing_data_collection 'CrysAlis PRO (Agilent, 2012)'
_computing_data_reduction 'CrysAlis PRO (Agilent, 2012)'
_computing_molecular_graphics 'ORTEP [4] and PLATON [5]'
_computing_structure_refinement 'SHELXL-2016/16 (Sheldrick, 2015)[3]'
_computing_structure_solution 'SHELXL-2016/16 (Sheldrick, 2015)[2]'
_diffrn_ambient_temperature 296(3)
_diffrn_detector 'CCD plate'
_diffrn_measured_fraction_theta_full 0.998
_diffrn_measured_fraction_theta_max 0.856
_diffrn_measurement_device 'four-circle diffractometer'
_diffrn_measurement_device_type 'SuperNova, Dual, Cu at zero, Atlas, CCD'
_diffrn_measurement_method '\w scans'
_diffrn_radiation_monochromator graphite
_diffrn_radiation_probe x-ray
_diffrn_radiation_type 'Mo K\a'
_diffrn_radiation_wavelength 0.71073
_diffrn_reflns_av_R_equivalents 0.0184
_diffrn_reflns_av_unetI/netI 0.0435
_diffrn_reflns_Laue_measured_fraction_full 0.998
_diffrn_reflns_Laue_measured_fraction_max 0.856
_diffrn_reflns_limit_h_max 4
_diffrn_reflns_limit_h_min -5
_diffrn_reflns_limit_k_max 6
_diffrn_reflns_limit_k_min -12
_diffrn_reflns_limit_l_max 15
_diffrn_reflns_limit_l_min -15
_diffrn_reflns_number 3141
_diffrn_reflns_point_group_measured_fraction_full 0.998
_diffrn_reflns_point_group_measured_fraction_max 0.856
_diffrn_reflns_theta_full 26.000
_diffrn_reflns_theta_max 29.133
_diffrn_reflns_theta_min 2.900
_diffrn_source 'fine-focus sealed tube'
_exptl_absorpt_coefficient_mu 0.315
_exptl_absorpt_correction_T_max 1.00000
_exptl_absorpt_correction_T_min 0.85871
_exptl_absorpt_correction_type multi-scan
_exptl_absorpt_process_details
;
CrysAlisPro, Agilent Technologies,
Version 1.171.36.20 (release 27-06-2012 CrysAlis171 .NET)
(compiled Jul 11 2012,15:38:31)
Empirical absorption correction using spherical harmonics,
 implemented in SCALE3 ABSPACK scaling algorithm.
;
_exptl_crystal_colour orange
_exptl_crystal_density_diffrn 1.341
_exptl_crystal_density_method 'not measured'
_exptl_crystal_description plate
_exptl_crystal_F_000 180
_exptl_crystal_size_max 0.40
_exptl_crystal_size_mid 0.18
_exptl_crystal_size_min 0.03
_refine_diff_density_max 0.236
_refine_diff_density_min -0.218
_refine_diff_density_rms 0.045
_refine_ls_abs_structure_details .
_refine_ls_extinction_coef .
_refine_ls_extinction_method none
_refine_ls_goodness_of_fit_ref 1.054
_refine_ls_hydrogen_treatment constr
_refine_ls_matrix_type full
_refine_ls_number_parameters 110
_refine_ls_number_reflns 2002
_refine_ls_number_restraints 0
_refine_ls_restrained_S_all 1.054
_refine_ls_R_factor_all 0.0747
_refine_ls_R_factor_gt 0.0496
_refine_ls_shift/su_max 0.000
_refine_ls_shift/su_mean 0.000
_refine_ls_structure_factor_coef Fsqd
_refine_ls_weighting_details 'w=1/[\s^2^(Fo^2^)+(0.015P)^2^+3.2P] where P=(Fo^2^+2Fc^2^)/3'
_refine_ls_weighting_scheme calc
_refine_ls_wR_factor_gt 0.1098
_refine_ls_wR_factor_ref 0.1227
_reflns_Friedel_coverage 0.000
_reflns_Friedel_fraction_full .
_reflns_Friedel_fraction_max .
_reflns_number_gt 1432
_reflns_number_total 2002
_reflns_threshold_expression 'I > 2\s(I)'
_cod_data_source_file suppl_ncrs-2018-0379_suppl.cif
_cod_data_source_block exp_1115
_cod_database_code 8105632
_shelx_space_group_comment
;
The symmetry employed for this shelxl refinement is uniquely defined
by the following loop, which should always be used as a source of
symmetry information in preference to the above space-group names.
They are only intended as comments.
;

loop_
_space_group_symop_operation_xyz
'x, y, z'
'-x, -y, -z'

loop_
_atom_site_label
_atom_site_type_symbol
_atom_site_fract_x
_atom_site_fract_y
_atom_site_fract_z
_atom_site_U_iso_or_equiv
_atom_site_adp_type
_atom_site_occupancy
_atom_site_site_symmetry_order
_atom_site_calc_flag
_atom_site_refinement_flags_posn
_atom_site_refinement_flags_adp
_atom_site_refinement_flags_occupancy
_atom_site_disorder_assembly
_atom_site_disorder_group
C1 C 0.8402(5) 0.1934(3) 0.76250(17) 0.0406(5) Uani 1 1 d . . . . .
C2 C 0.7663(6) 0.3487(3) 0.74636(18) 0.0457(6) Uani 1 1 d . . . . .
C3 C 0.5738(6) 0.4145(3) 0.8356(2) 0.0573(7) Uani 1 1 d . . . . .
H3 H 0.499989 0.517416 0.838691 0.069 Uiso 1 1 calc R U . . .
C4 C 0.5069(7) 0.3136(3) 0.9160(2) 0.0599(7) Uani 1 1 d . . . . .
H4 H 0.382893 0.339822 0.980138 0.072 Uiso 1 1 calc R U . . .
C5 C 1.0300(5) 0.0960(3) 0.68699(17) 0.0417(5) Uani 1 1 d . . . . .
H5 H 1.115141 0.144226 0.625061 0.050 Uiso 1 1 calc R U . . .
C6 C 1.1072(5) -0.0561(3) 0.69057(17) 0.0418(5) Uani 1 1 d . . . . .
C7 C 1.3052(6) -0.1318(3) 0.60350(19) 0.0478(6) Uani 1 1 d . . . . .
C8 C 0.9981(6) -0.1540(3) 0.7767(2) 0.0517(6) Uani 1 1 d . . . . .
C9 C 0.8726(7) 0.4370(3) 0.6469(2) 0.0596(7) Uani 1 1 d . . . . .
H9A H 1.088037 0.387309 0.617444 0.089 Uiso 1 1 calc R U . . .
H9B H 0.896778 0.536081 0.666167 0.089 Uiso 1 1 calc R U . . .
H9C H 0.701171 0.444003 0.593236 0.089 Uiso 1 1 calc R U . . .
N1 N 1.4635(6) -0.1930(3) 0.53487(19) 0.0657(6) Uani 1 1 d . . . . .
N2 N 0.9128(7) -0.2348(3) 0.8435(2) 0.0810(8) Uani 1 1 d . . . . .
S1 S 0.67250(16) 0.13381(8) 0.88799(5) 0.0529(2) Uani 1 1 d . . . . .

loop_
_atom_site_aniso_label
_atom_site_aniso_U_11
_atom_site_aniso_U_22
_atom_site_aniso_U_33
_atom_site_aniso_U_23
_atom_site_aniso_U_13
_atom_site_aniso_U_12
C1 0.0427(12) 0.0437(14) 0.0353(11) -0.0014(10) 0.0002(8) -0.0073(10)
C2 0.0435(13) 0.0485(15) 0.0451(13) -0.0054(11) -0.0027(9) -0.0057(10)
C3 0.0598(16) 0.0516(17) 0.0594(16) -0.0173(13) 0.0016(11) -0.0013(13)
C4 0.0562(15) 0.074(2) 0.0505(15) -0.0198(14) 0.0094(11) -0.0101(13)
C5 0.0439(12) 0.0459(15) 0.0346(11) 0.0022(10) 0.0002(8) -0.0073(10)
C6 0.0436(12) 0.0433(15) 0.0380(11) -0.0001(10) -0.0013(8) -0.0062(10)
C7 0.0539(14) 0.0415(14) 0.0466(13) 0.0003(11) -0.0004(10) -0.0051(11)
C8 0.0609(15) 0.0420(15) 0.0516(15) -0.0017(12) 0.0026(11) -0.0077(12)
C9 0.0704(17) 0.0449(16) 0.0623(17) 0.0036(13) 0.0001(12) -0.0085(13)
N1 0.0808(16) 0.0550(16) 0.0582(14) -0.0093(11) 0.0118(11) -0.0030(12)
N2 0.110(2) 0.0586(17) 0.0723(17) 0.0087(13) 0.0203(14) -0.0183(15)
S1 0.0563(4) 0.0636(5) 0.0393(3) -0.0009(3) 0.0060(2) -0.0140(3)

loop_
_atom_type_symbol
_atom_type_description
_atom_type_scat_dispersion_real
_atom_type_scat_dispersion_imag
_atom_type_scat_source
C C 0.0033 0.0016 'International Tables Vol C Tables 4.2.6.8 and 6.1.1.4'
H H 0.0000 0.0000 'International Tables Vol C Tables 4.2.6.8 and 6.1.1.4'
N N 0.0061 0.0033 'International Tables Vol C Tables 4.2.6.8 and 6.1.1.4'
S S 0.1246 0.1234 'International Tables Vol C Tables 4.2.6.8 and 6.1.1.4'

loop_
_geom_angle_atom_site_label_1
_geom_angle_atom_site_label_2
_geom_angle_atom_site_label_3
_geom_angle
_geom_angle_site_symmetry_1
_geom_angle_site_symmetry_3
C2 C1 C5 124.6(2) . .
C2 C1 S1 111.12(17) . .
C5 C1 S1 124.31(18) . .
C1 C2 C3 111.4(2) . .
C1 C2 C9 125.0(2) . .
C3 C2 C9 123.6(2) . .
C2 C3 H3 123.3 . .
C4 C3 C2 113.4(3) . .
C4 C3 H3 123.3 . .
C3 C4 H4 123.5 . .
C3 C4 S1 113.0(2) . .
S1 C4 H4 123.5 . .
C1 C5 H5 114.8 . .
C6 C5 C1 130.4(2) . .
C6 C5 H5 114.8 . .
C5 C6 C7 120.8(2) . .
C5 C6 C8 124.7(2) . .
C8 C6 C7 114.6(2) . .
N1 C7 C6 179.5(3) . .
N2 C8 C6 178.3(3) . .
C2 C9 H9A 109.5 . .
C2 C9 H9B 109.5 . .
C2 C9 H9C 109.5 . .
H9A C9 H9B 109.5 . .
H9A C9 H9C 109.5 . .
H9B C9 H9C 109.5 . .
C4 S1 C1 91.05(13) . .

loop_
_geom_bond_atom_site_label_1
_geom_bond_atom_site_label_2
_geom_bond_distance
_geom_bond_site_symmetry_2
C1 C2 1.389(3) .
C1 C5 1.420(3) .
C1 S1 1.739(2) .
C2 C3 1.409(3) .
C2 C9 1.499(3) .
C3 H3 0.9300 .
C3 C4 1.349(4) .
C4 H4 0.9300 .
C4 S1 1.698(3) .
C5 H5 0.9300 .
C5 C6 1.356(3) .
C6 C7 1.435(3) .
C6 C8 1.433(3) .
C7 N1 1.140(3) .
C8 N2 1.140(3) .
C9 H9A 0.9600 .
C9 H9B 0.9600 .
C9 H9C 0.9600 .

loop_
_geom_hbond_atom_site_label_D
_geom_hbond_atom_site_label_H
_geom_hbond_atom_site_label_A
_geom_hbond_distance_DH
_geom_hbond_distance_HA
_geom_hbond_distance_DA
_geom_hbond_angle_DHA
_geom_hbond_site_symmetry_A
C4 H4 N2 0.93 2.61 3.413(4) 144.4 2_657
C5 H5 N1 0.93 2.58 3.457(3) 158.1 2_856

loop_
_geom_torsion_atom_site_label_1
_geom_torsion_atom_site_label_2
_geom_torsion_atom_site_label_3
_geom_torsion_atom_site_label_4
_geom_torsion
_geom_torsion_site_symmetry_1
_geom_torsion_site_symmetry_2
_geom_torsion_site_symmetry_3
_geom_torsion_site_symmetry_4
C1 C2 C3 C4 0.4(3) . . . .
C1 C5 C6 C7 179.9(2) . . . .
C1 C5 C6 C8 1.3(4) . . . .
C2 C1 C5 C6 -176.9(2) . . . .
C2 C1 S1 C4 0.39(18) . . . .
C2 C3 C4 S1 -0.1(3) . . . .
C3 C4 S1 C1 -0.2(2) . . . .
C5 C1 C2 C3 179.9(2) . . . .
C5 C1 C2 C9 0.5(4) . . . .
C5 C1 S1 C4 179.9(2) . . . .
C9 C2 C3 C4 179.9(2) . . . .
S1 C1 C2 C3 -0.5(3) . . . .
S1 C1 C2 C9 -179.97(19) . . . .
S1 C1 C5 C6 3.6(4) . . . .
